data_7108765
loop_
_publ_author_name
'Tatsuya Kawamoto'
'Narumi Suzuki'
'Takeshi Ono'
'Dafei Gong'
'Takumi Konno'

_publ_section_title
;
 Chirality transfer based on reversible C-C bond formation/breaking in
 nickel(II) complexes
;
_journal_name_full Chem.Commun.
_journal_page_first 668
_journal_paper_doi 10.1039/c2cc36332a
_journal_volume 49
_journal_year 2013
_chemical_formula_sum 'C32 H36 N2 Ni S2'
_chemical_formula_weight 571.46
_chemical_name_systematic
;
?
;
_space_group_IT_number 1
_symmetry_space_group_name_Hall 'P 1'
_symmetry_space_group_name_H-M 'P 1'
_atom_sites_solution_hydrogens geom
_atom_sites_solution_primary direct
_atom_sites_solution_secondary difmap
_audit_creation_method SHELXL-97
_cell_angle_alpha 111.045(18)
_cell_angle_beta 100.23(2)
_cell_angle_gamma 107.71(2)
_cell_formula_units_Z 2
_cell_length_a 10.401(7)
_cell_length_b 11.832(6)
_cell_length_c 13.163(8)
_cell_measurement_temperature 200(2)
_cell_volume 1363.2(15)
_computing_structure_refinement 'SHELXL-97 (Sheldrick, 1997)'
_computing_structure_solution 'SHELXS-97 (Sheldrick, 1990)'
_diffrn_ambient_temperature 200(2)
_diffrn_measured_fraction_theta_full 0.988
_diffrn_measured_fraction_theta_max 0.988
_diffrn_radiation_monochromator graphite
_diffrn_radiation_source 'fine-focus sealed tube'
_diffrn_radiation_type MoK\a
_diffrn_radiation_wavelength 0.71075
_diffrn_reflns_av_R_equivalents 0.0631
_diffrn_reflns_av_sigmaI/netI 0.1153
_diffrn_reflns_limit_h_max 13
_diffrn_reflns_limit_h_min -13
_diffrn_reflns_limit_k_max 14
_diffrn_reflns_limit_k_min -15
_diffrn_reflns_limit_l_max 16
_diffrn_reflns_limit_l_min -17
_diffrn_reflns_number 13369
_diffrn_reflns_theta_full 27.42
_diffrn_reflns_theta_max 27.42
_diffrn_reflns_theta_min 3.00
_exptl_absorpt_coefficient_mu 0.890
_exptl_absorpt_correction_T_max 0.9738
_exptl_absorpt_correction_T_min 0.7952
_exptl_crystal_density_diffrn 1.392
_exptl_crystal_density_method 'not measured'
_exptl_crystal_F_000 604
_exptl_crystal_size_max 0.27
_exptl_crystal_size_mid 0.06
_exptl_crystal_size_min 0.03
_refine_diff_density_max 0.745
_refine_diff_density_min -0.397
_refine_diff_density_rms 0.094
_refine_ls_abs_structure_details 'Flack H D (1983), Acta Cryst. A39, 876-881'
_refine_ls_abs_structure_Flack 0.003(16)
_refine_ls_extinction_method none
_refine_ls_goodness_of_fit_ref 1.059
_refine_ls_hydrogen_treatment mixed
_refine_ls_matrix_type full
_refine_ls_number_parameters 675
_refine_ls_number_reflns 10078
_refine_ls_number_restraints 3
_refine_ls_restrained_S_all 1.059
_refine_ls_R_factor_all 0.1288
_refine_ls_R_factor_gt 0.0582
_refine_ls_shift/su_max 0.643
_refine_ls_shift/su_mean 0.151
_refine_ls_structure_factor_coef Fsqd
_refine_ls_weighting_details 'calc w=1/[\s^2^(Fo^2^)+(0.0346P)^2^+1.8703P] where P=(Fo^2^+2Fc^2^)/3'
_refine_ls_weighting_scheme calc
_refine_ls_wR_factor_gt 0.1398
_refine_ls_wR_factor_ref 0.1646
_reflns_number_gt 4504
_reflns_number_total 10078
_reflns_threshold_expression >2sigma(I)
_cod_data_source_file c2cc36332a.txt
_cod_data_source_block complex1
_cod_original_cell_volume 1363.2(14)
_cod_database_code 7108765

loop_
_symmetry_equiv_pos_as_xyz
'x, y, z'

loop_
_atom_site_label
_atom_site_type_symbol
_atom_site_fract_x
_atom_site_fract_y
_atom_site_fract_z
_atom_site_U_iso_or_equiv
_atom_site_adp_type
_atom_site_occupancy
_atom_site_symmetry_multiplicity
_atom_site_calc_flag
_atom_site_refinement_flags
Ni1 Ni 0.12082(19) 0.88930(17) 0.92473(16) 0.0237(4) Uani 1 1 d .
S1 S -0.0206(4) 0.8865(4) 0.7797(3) 0.0321(9) Uani 1 1 d .
S2 S 0.0452(4) 0.6746(3) 0.8527(3) 0.0297(9) Uani 1 1 d .
N1 N 0.1493(12) 1.0683(11) 1.0067(9) 0.024(3) Uani 1 1 d .
N2 N 0.2780(11) 0.8971(9) 1.0278(9) 0.020(2) Uani 1 1 d .
C1 C 0.0677(16) 1.0543(16) 0.8212(13) 0.028(3) Uani 1 1 d .
C2 C 0.0629(17) 1.1151(15) 0.7469(13) 0.035(4) Uani 1 1 d .
H2 H 0.0100 1.0628 0.6675 0.043 Uiso 1 1 calc R
C3 C 0.1343(17) 1.2497(16) 0.7885(14) 0.035(4) Uani 1 1 d .
H3 H 0.1286 1.2883 0.7367 0.042 Uiso 1 1 calc R
C4 C 0.2143(16) 1.3308(14) 0.9034(13) 0.030(3) Uani 1 1 d .
H4 H 0.2619 1.4236 0.9306 0.036 Uiso 1 1 calc R
C5 C 0.2227(16) 1.2728(13) 0.9774(13) 0.028(3) Uani 1 1 d .
H5 H 0.2799 1.3262 1.0557 0.034 Uiso 1 1 calc R
C6 C 0.1489(15) 1.1375(13) 0.9391(12) 0.025(3) Uani 1 1 d .
C7 C 0.1426(14) 1.1220(14) 1.1126(13) 0.026(3) Uani 1 1 d .
H7 H 0.1616 1.2135 1.1452 0.031 Uiso 1 1 calc R
C8 C 0.1545(18) 1.1348(15) 1.3126(11) 0.032(4) Uani 1 1 d .
H8 H 0.2189 1.2303 1.3454 0.039 Uiso 1 1 calc R
C9 C 0.1097(16) 1.0548(14) 1.1819(11) 0.027(3) Uani 1 1 d .
C10 C 0.0281(17) 0.9269(14) 1.1389(13) 0.033(3) Uani 1 1 d .
H10 H 0.0004 0.8726 1.0587 0.040 Uiso 1 1 calc R
C11 C -0.0212(18) 0.8668(13) 1.2158(12) 0.032(3) Uani 1 1 d .
H11A H 0.0123 0.7955 1.2098 0.038 Uiso 1 1 calc R
H11B H -0.1268 0.8275 1.1907 0.038 Uiso 1 1 calc R
C12 C 0.0378(15) 0.9734(14) 1.3420(12) 0.026(3) Uani 1 1 d .
H12 H 0.0120 0.9429 1.4002 0.031 Uiso 1 1 calc R
C13 C 0.021(2) 1.1021(16) 1.3502(13) 0.045(4) Uani 1 1 d .
C14 C 0.2039(15) 1.0514(13) 1.3671(12) 0.027(3) Uani 1 1 d .
H14A H 0.2611 1.1017 1.4497 0.032 Uiso 1 1 calc R
H14B H 0.2492 0.9977 1.3227 0.032 Uiso 1 1 calc R
C15 C 0.049(2) 1.1963(17) 1.4767(15) 0.054(5) Uani 1 1 d .
H15B H 0.0537 1.2823 1.4821 0.081 Uiso 1 1 calc R
H15C H 0.1401 1.2077 1.5247 0.081 Uiso 1 1 calc R
H15A H -0.0279 1.1586 1.5033 0.081 Uiso 1 1 calc R
C16 C -0.1178(17) 1.0923(16) 1.2809(16) 0.042(4) Uani 1 1 d .
H16A H -0.1346 1.0417 1.1988 0.063 Uiso 1 1 calc R
H16B H -0.1124 1.1813 1.2959 0.063 Uiso 1 1 calc R
H16C H -0.1963 1.0477 1.3028 0.063 Uiso 1 1 calc R
C17 C 0.1302(16) 0.6756(13) 0.9826(13) 0.029(3) Uani 1 1 d .
C18 C 0.0861(19) 0.5681(15) 1.0102(15) 0.038(4) Uani 1 1 d .
H18 H 0.0068 0.4887 0.9573 0.045 Uiso 1 1 calc R
C19 C 0.1581(15) 0.5783(13) 1.1139(13) 0.030(3) Uani 1 1 d .
H19 H 0.1288 0.5066 1.1331 0.035 Uiso 1 1 calc R
C20 C 0.2743(17) 0.6952(13) 1.1900(14) 0.032(3) Uani 1 1 d .
H20 H 0.3261 0.7000 1.2596 0.038 Uiso 1 1 calc R
C21 C 0.3165(15) 0.8019(14) 1.1690(12) 0.027(3) Uani 1 1 d .
H21 H 0.3937 0.8816 1.2243 0.033 Uiso 1 1 calc R
C22 C 0.2433(15) 0.7927(12) 1.0624(10) 0.023(3) Uani 1 1 d .
C23 C 0.4148(14) 0.9720(13) 1.0519(12) 0.027(3) Uani 1 1 d .
H23 H 0.4841 0.9664 1.1054 0.032 Uiso 1 1 calc R
C24 C 0.6176(14) 1.1723(14) 1.0624(13) 0.029(3) Uani 1 1 d .
H24 H 0.6669 1.1905 1.1426 0.034 Uiso 1 1 calc R
C25 C 0.4645(13) 1.0600(13) 1.0029(12) 0.024(3) Uani 1 1 d .
C26 C 0.3967(16) 1.0358(14) 0.8948(13) 0.029(3) Uani 1 1 d .
H26 H 0.3044 0.9673 0.8517 0.035 Uiso 1 1 calc R
C27 C 0.4740(17) 1.1221(14) 0.8465(14) 0.037(4) Uani 1 1 d .
H27B H 0.4153 1.1675 0.8258 0.045 Uiso 1 1 calc R
H27A H 0.4856 1.0659 0.7751 0.045 Uiso 1 1 calc R
C28 C 0.6190(16) 1.2246(13) 0.9288(13) 0.027(3) Uani 1 1 d .
H28 H 0.6725 1.2857 0.9002 0.033 Uiso 1 1 calc R
C29 C 0.7053(16) 1.1594(14) 0.9806(13) 0.027(3) Uani 1 1 d .
C30 C 0.604(2) 1.2918(14) 1.0461(14) 0.042(4) Uani 1 1 d .
H30A H 0.5104 1.2969 1.0435 0.051 Uiso 1 1 calc R
H30B H 0.6839 1.3778 1.0987 0.051 Uiso 1 1 calc R
C31 C 0.8635(15) 1.2541(17) 1.0456(16) 0.049(5) Uani 1 1 d .
H31C H 0.9082 1.2189 1.0919 0.073 Uiso 1 1 calc R
H31B H 0.8697 1.3412 1.0961 0.073 Uiso 1 1 calc R
H31A H 0.9129 1.2623 0.9902 0.073 Uiso 1 1 calc R
C32 C 0.697(2) 1.0225(16) 0.9043(16) 0.048(5) Uani 1 1 d .
H32A H 0.5992 0.9659 0.8530 0.072 Uiso 1 1 calc R
H32C H 0.7266 0.9826 0.9530 0.072 Uiso 1 1 calc R
H32B H 0.7609 1.0315 0.8585 0.072 Uiso 1 1 calc R
Ni2 Ni 0.62045(19) 0.38940(17) 0.42479(15) 0.0230(4) Uani 1 1 d .
S3 S 0.4791(4) 0.3861(4) 0.2801(3) 0.0300(8) Uani 1 1 d .
S4 S 0.5442(4) 0.1755(4) 0.3524(3) 0.0314(9) Uani 1 1 d .
N3 N 0.6441(11) 0.5676(10) 0.5105(10) 0.021(2) Uani 1 1 d .
N4 N 0.7831(13) 0.3950(11) 0.5282(9) 0.026(3) Uani 1 1 d .
C33 C 0.5674(14) 0.5563(13) 0.3216(12) 0.020(3) Uani 1 1 d .
C34 C 0.5638(15) 0.6181(15) 0.2490(14) 0.032(3) Uani 1 1 d .
H34 H 0.5096 0.5653 0.1699 0.039 Uiso 1 1 calc R
C35 C 0.6348(19) 0.7513(16) 0.2869(15) 0.039(4) Uani 1 1 d .
H35 H 0.6299 0.7903 0.2354 0.047 Uiso 1 1 calc R
C36 C 0.7147(17) 0.8283(15) 0.4032(15) 0.037(4) Uani 1 1 d .
H36 H 0.7678 0.9202 0.4301 0.044 Uiso 1 1 calc R
C37 C 0.7184(15) 0.7737(14) 0.4807(13) 0.028(3) Uani 1 1 d .
H37 H 0.7675 0.8278 0.5606 0.034 Uiso 1 1 calc R
C38 C 0.6485(14) 0.6387(13) 0.4380(12) 0.024(3) Uani 1 1 d .
C39 C 0.6441(15) 0.6242(13) 0.6118(11) 0.023(3) Uani 1 1 d .
H39 H 0.6668 0.7164 0.6436 0.028 Uiso 1 1 calc R
C40 C 0.6554(15) 0.6346(14) 0.8114(12) 0.024(3) Uani 1 1 d .
H40 H 0.7211 0.7299 0.8446 0.029 Uiso 1 1 calc R
C41 C 0.6111(14) 0.5564(13) 0.6834(13) 0.025(3) Uani 1 1 d .
C42 C 0.5214(16) 0.4264(14) 0.6367(13) 0.028(3) Uani 1 1 d .
H42 H 0.4849 0.3735 0.5558 0.033 Uiso 1 1 calc R
C43 C 0.4828(15) 0.3703(15) 0.7173(13) 0.031(3) Uani 1 1 d .
H43B H 0.5180 0.2997 0.7094 0.037 Uiso 1 1 calc R
H43A H 0.3777 0.3300 0.6963 0.037 Uiso 1 1 calc R
C44 C 0.5452(18) 0.4745(14) 0.8411(14) 0.035(4) Uani 1 1 d .
H44 H 0.5207 0.4420 0.8984 0.042 Uiso 1 1 calc R
C45 C 0.5184(14) 0.6016(13) 0.8515(12) 0.026(3) Uani 1 1 d .
C46 C 0.6990(18) 0.5508(16) 0.8680(14) 0.039(4) Uani 1 1 d .
H46B H 0.7476 0.4984 0.8269 0.046 Uiso 1 1 calc R
H46A H 0.7525 0.6014 0.9513 0.046 Uiso 1 1 calc R
C47 C 0.5549(19) 0.7015(16) 0.9784(13) 0.040(4) Uani 1 1 d .
H47A H 0.5749 0.7901 0.9833 0.060 Uiso 1 1 calc R
H47C H 0.6390 0.7022 1.0265 0.060 Uiso 1 1 calc R
H47B H 0.4739 0.6752 1.0055 0.060 Uiso 1 1 calc R
C48 C 0.381(2) 0.5914(18) 0.7808(15) 0.046(4) Uani 1 1 d .
H48A H 0.3079 0.5746 0.8179 0.069 Uiso 1 1 calc R
H48C H 0.3487 0.5186 0.7037 0.069 Uiso 1 1 calc R
H48B H 0.3960 0.6744 0.7748 0.069 Uiso 1 1 calc R
C49 C 0.6258(16) 0.1774(13) 0.4816(13) 0.027(3) Uani 1 1 d .
C50 C 0.5849(16) 0.0703(13) 0.5073(13) 0.029(3) Uani 1 1 d .
H50 H 0.5076 -0.0101 0.4533 0.035 Uiso 1 1 calc R
C51 C 0.6565(19) 0.0810(15) 0.6113(15) 0.039(4) Uani 1 1 d .
H51 H 0.6258 0.0067 0.6272 0.047 Uiso 1 1 calc R
C52 C 0.7704(17) 0.1938(15) 0.6936(13) 0.034(4) Uani 1 1 d .
H52 H 0.8153 0.1991 0.7656 0.041 Uiso 1 1 calc R
C53 C 0.8182(16) 0.3027(14) 0.6661(12) 0.028(3) Uani 1 1 d .
H53 H 0.8995 0.3808 0.7180 0.034 Uiso 1 1 calc R
C54 C 0.7470(15) 0.2929(14) 0.5665(14) 0.029(3) Uani 1 1 d .
C55 C 0.9107(15) 0.4695(11) 0.5543(11) 0.020(3) Uani 1 1 d .
H55 H 0.9778 0.4688 0.6130 0.024 Uiso 1 1 calc R
C56 C 1.1066(17) 0.6662(13) 0.5661(13) 0.028(3) Uani 1 1 d .
H56 H 1.1519 0.6822 0.6464 0.034 Uiso 1 1 calc R
C57 C 0.9686(16) 0.5600(13) 0.5026(12) 0.027(3) Uani 1 1 d .
C58 C 0.9019(16) 0.5381(14) 0.3965(13) 0.029(3) Uani 1 1 d .
H58 H 0.8102 0.4685 0.3544 0.034 Uiso 1 1 calc R
C59 C 0.9716(16) 0.6235(14) 0.3432(12) 0.030(3) Uani 1 1 d .
H59B H 0.9128 0.6708 0.3269 0.035 Uiso 1 1 calc R
H59A H 0.9790 0.5674 0.2696 0.035 Uiso 1 1 calc R
C60 C 1.1219(16) 0.7243(14) 0.4268(13) 0.031(3) Uani 1 1 d .
H60 H 1.1768 0.7860 0.3993 0.037 Uiso 1 1 calc R
C61 C 1.2063(16) 0.6600(15) 0.4805(15) 0.033(4) Uani 1 1 d .
C62 C 1.1039(14) 0.7914(13) 0.5462(12) 0.028(3) Uani 1 1 d .
H62B H 1.0122 0.8013 0.5417 0.034 Uiso 1 1 calc R
H62A H 1.1854 0.8755 0.6006 0.034 Uiso 1 1 calc R
C63 C 1.3598(18) 0.7544(16) 0.5447(16) 0.046(4) Uani 1 1 d .
H63A H 1.4020 0.7263 0.5989 0.069 Uiso 1 1 calc R
H63C H 1.3648 0.8435 0.5870 0.069 Uiso 1 1 calc R
H63B H 1.4125 0.7547 0.4899 0.069 Uiso 1 1 calc R
C64 C 1.1986(18) 0.5270(15) 0.4078(15) 0.041(4) Uani 1 1 d .
H64C H 1.2457 0.5324 0.3504 0.062 Uiso 1 1 calc R
H64A H 1.0985 0.4650 0.3687 0.062 Uiso 1 1 calc R
H64B H 1.2466 0.4959 0.4564 0.062 Uiso 1 1 calc R

loop_
_atom_site_aniso_label
_atom_site_aniso_U_11
_atom_site_aniso_U_22
_atom_site_aniso_U_33
_atom_site_aniso_U_23
_atom_site_aniso_U_13
_atom_site_aniso_U_12
Ni1 0.0221(10) 0.0239(9) 0.0189(9) 0.0068(7) 0.0043(8) 0.0058(7)
S1 0.029(2) 0.036(2) 0.0239(19) 0.0118(16) 0.0014(16) 0.0086(16)
S2 0.031(2) 0.0224(18) 0.0234(19) 0.0028(14) 0.0064(16) 0.0043(15)
N1 0.023(6) 0.032(6) 0.021(6) 0.015(5) 0.014(5) 0.006(5)
N2 0.017(5) 0.012(5) 0.032(6) 0.007(4) 0.017(5) 0.002(4)
C1 0.026(8) 0.051(9) 0.027(7) 0.029(7) 0.015(6) 0.024(7)
C2 0.037(9) 0.043(9) 0.017(7) 0.011(6) -0.004(6) 0.015(7)
C3 0.028(8) 0.051(10) 0.034(9) 0.024(8) 0.010(7) 0.020(7)
C4 0.038(8) 0.037(8) 0.033(8) 0.021(6) 0.027(7) 0.023(7)
C5 0.028(8) 0.030(8) 0.031(8) 0.018(6) 0.011(6) 0.012(6)
C6 0.029(8) 0.033(8) 0.026(8) 0.018(6) 0.015(7) 0.020(6)
C7 0.010(6) 0.033(8) 0.028(8) 0.009(6) 0.011(6) 0.006(5)
C8 0.036(9) 0.044(8) 0.009(6) 0.007(5) 0.005(6) 0.013(7)
C9 0.032(8) 0.037(8) 0.012(6) 0.008(6) 0.005(6) 0.020(6)
C10 0.031(8) 0.033(8) 0.024(8) 0.004(6) 0.004(6) 0.011(6)
C11 0.043(9) 0.020(7) 0.027(7) 0.012(5) 0.012(7) 0.004(6)
C12 0.022(7) 0.041(8) 0.021(7) 0.013(6) 0.016(6) 0.016(6)
C13 0.065(12) 0.039(9) 0.022(8) 0.005(6) 0.000(7) 0.029(8)
C14 0.023(8) 0.041(8) 0.025(7) 0.018(6) 0.015(6) 0.016(6)
C15 0.071(13) 0.046(10) 0.036(10) 0.010(7) 0.033(9) 0.010(8)
C16 0.032(9) 0.055(10) 0.070(12) 0.039(9) 0.040(9) 0.029(7)
C17 0.029(8) 0.022(7) 0.042(9) 0.009(6) 0.024(7) 0.017(6)
C18 0.037(9) 0.027(8) 0.041(9) 0.006(7) 0.012(8) 0.013(7)
C19 0.028(8) 0.026(8) 0.043(9) 0.023(7) 0.015(7) 0.009(6)
C20 0.038(9) 0.029(7) 0.043(9) 0.022(6) 0.027(7) 0.017(6)
C21 0.026(8) 0.028(8) 0.030(8) 0.015(6) 0.007(6) 0.012(6)
C22 0.035(8) 0.017(6) 0.015(6) -0.002(4) 0.015(6) 0.015(5)
C23 0.011(6) 0.040(8) 0.025(7) 0.006(6) 0.009(5) 0.013(5)
C24 0.008(6) 0.033(7) 0.032(7) 0.017(6) 0.000(5) -0.009(5)
C25 0.006(6) 0.035(8) 0.027(7) 0.016(6) 0.009(5) -0.001(5)
C26 0.022(7) 0.029(8) 0.029(8) 0.013(6) -0.001(6) 0.006(6)
C27 0.035(9) 0.031(8) 0.034(9) 0.007(6) 0.004(7) 0.011(7)
C28 0.027(8) 0.025(8) 0.037(9) 0.020(7) 0.018(7) 0.007(6)
C29 0.031(8) 0.037(8) 0.033(8) 0.025(6) 0.024(7) 0.019(6)
C30 0.054(11) 0.021(8) 0.038(9) 0.011(7) -0.001(8) 0.008(7)
C31 0.012(7) 0.065(11) 0.054(11) 0.033(9) 0.000(7) -0.008(6)
C32 0.055(12) 0.042(10) 0.054(11) 0.023(8) 0.014(9) 0.030(8)
Ni2 0.0199(10) 0.0242(9) 0.0210(9) 0.0080(7) 0.0074(8) 0.0059(7)
S3 0.025(2) 0.034(2) 0.0211(18) 0.0090(15) 0.0031(15) 0.0050(15)
S4 0.032(2) 0.0252(19) 0.026(2) 0.0072(15) 0.0037(17) 0.0045(15)
N3 0.012(5) 0.019(6) 0.026(6) 0.010(4) 0.003(5) 0.001(4)
N4 0.039(7) 0.031(6) 0.007(5) 0.010(4) 0.001(5) 0.015(5)
C33 0.019(7) 0.023(7) 0.020(6) 0.008(5) 0.008(6) 0.009(5)
C34 0.022(8) 0.054(10) 0.032(8) 0.026(7) 0.016(7) 0.018(7)
C35 0.049(10) 0.053(10) 0.048(10) 0.036(9) 0.033(9) 0.037(8)
C36 0.033(9) 0.033(8) 0.043(10) 0.022(7) -0.001(7) 0.013(7)
C37 0.024(8) 0.034(8) 0.022(7) 0.006(6) 0.010(6) 0.013(6)
C38 0.019(7) 0.034(8) 0.024(7) 0.017(6) 0.012(6) 0.008(6)
C39 0.026(7) 0.025(7) 0.017(6) 0.008(5) 0.004(6) 0.012(6)
C40 0.024(8) 0.025(7) 0.027(7) 0.014(6) 0.011(6) 0.010(6)
C41 0.012(7) 0.029(7) 0.035(8) 0.015(6) 0.016(6) 0.005(5)
C42 0.024(8) 0.031(8) 0.025(7) 0.009(6) 0.015(6) 0.006(6)
C43 0.012(6) 0.048(9) 0.037(9) 0.020(7) 0.011(6) 0.014(6)
C44 0.046(10) 0.034(8) 0.037(9) 0.028(7) 0.017(8) 0.015(7)
C45 0.025(7) 0.039(8) 0.031(8) 0.022(6) 0.028(6) 0.018(6)
C46 0.038(10) 0.045(10) 0.028(8) 0.015(7) -0.001(7) 0.017(7)
C47 0.063(11) 0.052(10) 0.025(8) 0.022(7) 0.028(8) 0.035(8)
C48 0.052(11) 0.067(11) 0.037(9) 0.029(8) 0.016(8) 0.038(9)
C49 0.034(9) 0.020(7) 0.027(8) 0.013(6) 0.016(7) 0.005(6)
C50 0.032(8) 0.023(7) 0.034(8) 0.017(6) 0.014(7) 0.005(6)
C51 0.056(11) 0.032(8) 0.052(10) 0.028(7) 0.040(9) 0.023(7)
C52 0.033(9) 0.040(9) 0.025(7) 0.013(6) 0.001(6) 0.015(7)
C53 0.033(9) 0.029(8) 0.028(8) 0.014(6) 0.019(7) 0.012(6)
C54 0.020(7) 0.029(8) 0.040(9) 0.026(6) 0.009(6) -0.001(5)
C55 0.028(7) 0.014(6) 0.014(6) 0.008(5) 0.011(6) 0.000(5)
C56 0.035(8) 0.026(7) 0.027(7) 0.010(6) 0.015(6) 0.015(6)
C57 0.033(8) 0.025(7) 0.031(8) 0.014(6) 0.017(7) 0.018(6)
C58 0.019(7) 0.036(8) 0.029(8) 0.011(6) 0.015(6) 0.008(6)
C59 0.033(8) 0.044(8) 0.026(7) 0.022(6) 0.020(7) 0.020(6)
C60 0.033(9) 0.034(8) 0.036(8) 0.021(7) 0.020(7) 0.014(6)
C61 0.025(8) 0.035(9) 0.047(10) 0.027(7) 0.015(7) 0.009(6)
C62 0.019(7) 0.036(8) 0.029(7) 0.012(6) 0.017(6) 0.010(6)
C63 0.038(10) 0.057(10) 0.061(11) 0.036(9) 0.029(9) 0.023(8)
C64 0.045(10) 0.051(10) 0.060(11) 0.040(8) 0.043(9) 0.024(8)

loop_
_atom_type_symbol
_atom_type_description
_atom_type_scat_dispersion_real
_atom_type_scat_dispersion_imag
_atom_type_scat_source
C C 0.0033 0.0016 'International Tables Vol C Tables 4.2.6.8 and 6.1.1.4'
H H 0.0000 0.0000 'International Tables Vol C Tables 4.2.6.8 and 6.1.1.4'
N N 0.0061 0.0033 'International Tables Vol C Tables 4.2.6.8 and 6.1.1.4'
S S 0.1246 0.1234 'International Tables Vol C Tables 4.2.6.8 and 6.1.1.4'
Ni Ni 0.3393 1.1124 'International Tables Vol C Tables 4.2.6.8 and 6.1.1.4'

loop_
_geom_angle_atom_site_label_1
_geom_angle_atom_site_label_2
_geom_angle_atom_site_label_3
_geom_angle
N2 Ni1 N1 95.9(5)
N2 Ni1 S1 164.5(3)
N1 Ni1 S1 86.8(4)
N2 Ni1 S2 87.0(3)
N1 Ni1 S2 164.8(3)
S1 Ni1 S2 94.36(17)
C1 S1 Ni1 93.9(5)
C17 S2 Ni1 94.3(5)
C7 N1 C6 119.3(12)
C7 N1 Ni1 124.9(10)
C6 N1 Ni1 114.5(9)
C23 N2 C22 119.1(12)
C23 N2 Ni1 126.0(10)
C22 N2 Ni1 113.6(8)
C2 C1 C6 117.2(13)
C2 C1 S1 124.8(12)
C6 C1 S1 118.0(10)
C3 C2 C1 120.6(14)
C3 C2 H2 119.7
C1 C2 H2 119.8
C2 C3 C4 122.2(14)
C2 C3 H3 118.8
C4 C3 H3 118.9
C5 C4 C3 118.1(14)
C5 C4 H4 120.8
C3 C4 H4 121.0
C4 C5 C6 121.2(14)
C4 C5 H5 119.5
C6 C5 H5 119.2
C5 C6 N1 126.0(13)
C5 C6 C1 120.6(13)
N1 C6 C1 113.4(12)
N1 C7 C9 126.2(13)
N1 C7 H7 116.8
C9 C7 H7 116.9
C9 C8 C13 108.4(13)
C9 C8 C14 106.6(12)
C13 C8 C14 88.3(11)
C9 C8 H8 116.5
C13 C8 H8 116.7
C14 C8 H8 116.5
C10 C9 C7 123.6(13)
C10 C9 C8 116.5(13)
C7 C9 C8 119.5(13)
C9 C10 C11 120.8(13)
C9 C10 H10 119.5
C11 C10 H10 119.7
C10 C11 C12 110.2(11)
C10 C11 H11A 109.5
C12 C11 H11A 109.5
C10 C11 H11B 109.7
C12 C11 H11B 109.7
H11A C11 H11B 108.2
C11 C12 C13 110.9(12)
C11 C12 C14 106.2(11)
C13 C12 C14 86.7(11)
C11 C12 H12 116.4
C13 C12 H12 116.1
C14 C12 H12 116.5
C16 C13 C8 120.2(14)
C16 C13 C15 106.7(15)
C8 C13 C15 112.2(14)
C16 C13 C12 119.3(13)
C8 C13 C12 87.0(12)
C15 C13 C12 110.5(13)
C8 C14 C12 85.0(11)
C8 C14 H14A 114.5
C12 C14 H14A 114.3
C8 C14 H14B 114.6
C12 C14 H14B 114.5
H14A C14 H14B 111.6
C13 C15 H15B 109.7
C13 C15 H15C 109.6
H15B C15 H15C 109.5
C13 C15 H15A 109.1
H15B C15 H15A 109.5
H15C C15 H15A 109.5
C13 C16 H16A 109.3
C13 C16 H16B 110.0
H16A C16 H16B 109.5
C13 C16 H16C 109.2
H16A C16 H16C 109.5
H16B C16 H16C 109.5
C22 C17 C18 119.3(15)
C22 C17 S2 116.5(10)
C18 C17 S2 124.1(12)
C19 C18 C17 120.0(14)
C19 C18 H18 120.1
C17 C18 H18 119.9
C18 C19 C20 119.1(13)
C18 C19 H19 120.6
C20 C19 H19 120.3
C21 C20 C19 122.8(15)
C21 C20 H20 118.7
C19 C20 H20 118.6
C20 C21 C22 118.6(13)
C20 C21 H21 120.4
C22 C21 H21 120.9
C17 C22 C21 120.0(12)
C17 C22 N2 115.3(12)
C21 C22 N2 124.7(12)
N2 C23 C25 124.7(13)
N2 C23 H23 117.8
C25 C23 H23 117.6
C29 C24 C30 89.2(11)
C29 C24 C25 110.8(11)
C30 C24 C25 105.4(12)
C29 C24 H24 116.0
C30 C24 H24 116.2
C25 C24 H24 115.8
C26 C25 C23 122.5(12)
C26 C25 C24 116.3(12)
C23 C25 C24 119.9(12)
C25 C26 C27 116.8(13)
C25 C26 H26 121.6
C27 C26 H26 121.6
C26 C27 C28 113.2(13)
C26 C27 H27B 108.8
C28 C27 H27B 108.7
C26 C27 H27A 109.2
C28 C27 H27A 109.1
H27B C27 H27A 107.8
C27 C28 C30 108.5(13)
C27 C28 C29 110.5(12)
C30 C28 C29 88.8(11)
C27 C28 H28 115.4
C30 C28 H28 115.4
C29 C28 H28 115.2
C24 C29 C32 119.7(12)
C24 C29 C31 110.6(13)
C32 C29 C31 108.8(14)
C24 C29 C28 83.8(10)
C32 C29 C28 120.1(13)
C31 C29 C28 112.0(12)
C28 C30 C24 84.5(11)
C28 C30 H30A 114.6
C24 C30 H30A 114.9
C28 C30 H30B 114.5
C24 C30 H30B 114.3
H30A C30 H30B 111.7
C29 C31 H31C 109.6
C29 C31 H31B 109.3
H31C C31 H31B 109.5
C29 C31 H31A 109.5
H31C C31 H31A 109.5
H31B C31 H31A 109.5
C29 C32 H32A 109.6
C29 C32 H32C 109.5
H32A C32 H32C 109.5
C29 C32 H32B 109.3
H32A C32 H32B 109.5
H32C C32 H32B 109.5
N3 Ni2 N4 97.0(5)
N3 Ni2 S3 87.4(4)
N4 Ni2 S3 163.6(4)
N3 Ni2 S4 162.5(3)
N4 Ni2 S4 86.6(4)
S3 Ni2 S4 93.92(16)
C33 S3 Ni2 94.2(5)
C49 S4 Ni2 93.7(5)
C39 N3 C38 119.0(11)
C39 N3 Ni2 129.4(10)
C38 N3 Ni2 111.3(8)
C55 N4 C54 120.3(12)
C55 N4 Ni2 126.0(9)
C54 N4 Ni2 113.5(9)
C34 C33 C38 116.4(12)
C34 C33 S3 125.8(11)
C38 C33 S3 117.8(10)
C35 C34 C33 123.0(14)
C35 C34 H34 118.6
C33 C34 H34 118.5
C34 C35 C36 118.2(14)
C34 C35 H35 120.9
C36 C35 H35 120.8
C35 C36 C37 121.7(14)
C35 C36 H36 119.1
C37 C36 H36 119.3
C38 C37 C36 117.8(14)
C38 C37 H37 121.2
C36 C37 H37 120.9
C37 C38 C33 122.8(13)
C37 C38 N3 123.6(12)
C33 C38 N3 113.5(11)
N3 C39 C41 123.9(12)
N3 C39 H39 118.1
C41 C39 H39 118.0
C41 C40 C46 107.8(12)
C41 C40 C45 108.8(11)
C46 C40 C45 85.4(11)
C41 C40 H40 116.9
C46 C40 H40 116.9
C45 C40 H40 116.7
C42 C41 C39 121.7(13)
C42 C41 C40 117.6(12)
C39 C41 C40 119.9(11)
C41 C42 C43 117.5(13)
C41 C42 H42 121.4
C43 C42 H42 121.1
C42 C43 C44 112.0(12)
C42 C43 H43B 109.3
C44 C43 H43B 109.3
C42 C43 H43A 109.2
C44 C43 H43A 109.1
H43B C43 H43A 107.9
C46 C44 C43 109.9(13)
C46 C44 C45 88.8(11)
C43 C44 C45 110.4(12)
C46 C44 H44 114.9
C43 C44 H44 115.0
C45 C44 H44 115.1
C48 C45 C47 108.8(12)
C48 C45 C44 121.3(13)
C47 C45 C44 112.6(12)
C48 C45 C40 119.0(12)
C47 C45 C40 109.7(12)
C44 C45 C40 83.3(10)
C44 C46 C40 87.6(12)
C44 C46 H46B 114.0
C40 C46 H46B 113.9
C44 C46 H46A 114.2
C40 C46 H46A 114.0
H46B C46 H46A 111.2
C45 C47 H47A 109.3
C45 C47 H47C 109.4
H47A C47 H47C 109.5
C45 C47 H47B 109.7
H47A C47 H47B 109.5
H47C C47 H47B 109.5
C45 C48 H48A 109.5
C45 C48 H48C 109.9
H48A C48 H48C 109.5
C45 C48 H48B 109.0
H48A C48 H48B 109.5
H48C C48 H48B 109.5
C50 C49 C54 116.0(13)
C50 C49 S4 124.1(11)
C54 C49 S4 119.7(9)
C51 C50 C49 119.9(14)
C51 C50 H50 119.9
C49 C50 H50 120.1
C50 C51 C52 123.4(13)
C50 C51 H51 118.2
C52 C51 H51 118.4
C51 C52 C53 117.3(14)
C51 C52 H52 121.4
C53 C52 H52 121.3
C54 C53 C52 119.0(13)
C54 C53 H53 120.3
C52 C53 H53 120.8
C53 C54 C49 124.2(12)
C53 C54 N4 124.8(12)
C49 C54 N4 111.0(12)
N4 C55 C57 126.8(13)
N4 C55 H55 116.5
C57 C55 H55 116.7
C57 C56 C62 108.0(12)
C57 C56 C61 108.4(11)
C62 C56 C61 83.0(9)
C57 C56 H56 117.6
C62 C56 H56 117.2
C61 C56 H56 117.4
C58 C57 C56 119.5(13)
C58 C57 C55 122.2(13)
C56 C57 C55 118.1(13)
C57 C58 C59 120.4(14)
C57 C58 H58 119.7
C59 C58 H58 119.9
C58 C59 C60 109.4(12)
C58 C59 H59B 110.0
C60 C59 H59B 110.1
C58 C59 H59A 109.6
C60 C59 H59A 109.6
H59B C59 H59A 108.2
C59 C60 C61 112.4(12)
C59 C60 C62 106.6(11)
C61 C60 C62 87.8(11)
C59 C60 H60 115.4
C61 C60 H60 115.8
C62 C60 H60 115.5
C64 C61 C63 109.7(14)
C64 C61 C60 119.8(14)
C63 C61 C60 110.9(12)
C64 C61 C56 116.5(10)
C63 C61 C56 112.1(13)
C60 C61 C56 85.9(11)
C60 C62 C56 87.7(10)
C60 C62 H62B 114.0
C56 C62 H62B 113.8
C60 C62 H62A 114.1
C56 C62 H62A 114.3
H62B C62 H62A 111.2
C61 C63 H63A 109.3
C61 C63 H63C 109.6
H63A C63 H63C 109.5
C61 C63 H63B 109.5
H63A C63 H63B 109.5
H63C C63 H63B 109.5
C61 C64 H64C 109.6
C61 C64 H64A 109.3
H64C C64 H64A 109.5
C61 C64 H64B 109.5
H64C C64 H64B 109.5
H64A C64 H64B 109.5

loop_
_geom_bond_atom_site_label_1
_geom_bond_atom_site_label_2
_geom_bond_distance
Ni1 N2 1.884(12)
Ni1 N1 1.898(11)
Ni1 S1 2.176(5)
Ni1 S2 2.182(4)
S1 C1 1.737(16)
S2 C17 1.774(17)
N1 C7 1.333(17)
N1 C6 1.409(17)
N2 C23 1.335(16)
N2 C22 1.434(16)
C1 C2 1.41(2)
C1 C6 1.42(2)
C2 C3 1.38(2)
C2 H2 0.9500
C3 C4 1.39(2)
C3 H3 0.9500
C4 C5 1.383(19)
C4 H4 0.9500
C5 C6 1.394(19)
C5 H5 0.9500
C7 C9 1.430(19)
C7 H7 0.9500
C8 C9 1.533(18)
C8 C13 1.55(2)
C8 C14 1.56(2)
C8 H8 1.0000
C9 C10 1.328(19)
C10 C11 1.51(2)
C10 H10 0.9500
C11 C12 1.546(18)
C11 H11A 0.9900
C11 H11B 0.9900
C12 C13 1.55(2)
C12 C14 1.60(2)
C12 H12 1.0000
C13 C16 1.51(2)
C13 C15 1.55(2)
C14 H14A 0.9900
C14 H14B 0.9900
C15 H15B 0.9800
C15 H15C 0.9801
C15 H15A 0.9800
C16 H16A 0.9800
C16 H16B 0.9800
C16 H16C 0.9800
C17 C22 1.389(19)
C17 C18 1.41(2)
C18 C19 1.38(2)
C18 H18 0.9500
C19 C20 1.39(2)
C19 H19 0.9500
C20 C21 1.349(18)
C20 H20 0.9500
C21 C22 1.421(19)
C21 H21 0.9500
C23 C25 1.428(19)
C23 H23 0.9500
C24 C29 1.527(19)
C24 C30 1.55(2)
C24 C25 1.561(16)
C24 H24 1.0000
C25 C26 1.35(2)
C26 C27 1.50(2)
C26 H26 0.9500
C27 C28 1.51(2)
C27 H27B 0.9900
C27 H27A 0.9900
C28 C30 1.52(2)
C28 C29 1.56(2)
C28 H28 1.0000
C29 C32 1.54(2)
C29 C31 1.54(2)
C30 H30A 0.9900
C30 H30B 0.9900
C31 H31C 0.9800
C31 H31B 0.9800
C31 H31A 0.9800
C32 H32A 0.9800
C32 H32C 0.9800
C32 H32B 0.9800
Ni2 N3 1.912(11)
Ni2 N4 1.941(12)
Ni2 S3 2.170(4)
Ni2 S4 2.172(4)
S3 C33 1.762(13)
S4 C49 1.750(16)
N3 C39 1.259(17)
N3 C38 1.480(17)
N4 C55 1.251(17)
N4 C54 1.443(15)
C33 C34 1.398(19)
C33 C38 1.406(18)
C34 C35 1.37(2)
C34 H34 0.9500
C35 C36 1.40(2)
C35 H35 0.9500
C36 C37 1.39(2)
C36 H36 0.9500
C37 C38 1.379(19)
C37 H37 0.9500
C39 C41 1.463(17)
C39 H39 0.9500
C40 C41 1.50(2)
C40 C46 1.56(2)
C40 C45 1.593(17)
C40 H40 1.0000
C41 C42 1.363(18)
C42 C43 1.491(19)
C42 H42 0.9500
C43 C44 1.51(2)
C43 H43B 0.9900
C43 H43A 0.9900
C44 C46 1.48(2)
C44 C45 1.57(2)
C44 H44 1.0000
C45 C48 1.51(2)
C45 C47 1.554(19)
C46 H46B 0.9900
C46 H46A 0.9900
C47 H47A 0.9800
C47 H47C 0.9800
C47 H47B 0.9800
C48 H48A 0.9800
C48 H48C 0.9800
C48 H48B 0.9800
C49 C50 1.390(17)
C49 C54 1.44(2)
C50 C51 1.38(2)
C50 H50 0.9500
C51 C52 1.38(2)
C51 H51 0.9500
C52 C53 1.431(19)
C52 H52 0.9500
C53 C54 1.33(2)
C53 H53 0.9500
C55 C57 1.499(17)
C55 H55 0.9500
C56 C57 1.44(2)
C56 C62 1.602(19)
C56 C61 1.66(2)
C56 H56 1.0000
C57 C58 1.34(2)
C58 C59 1.511(18)
C58 H58 0.9500
C59 C60 1.55(2)
C59 H59B 0.9900
C59 H59A 0.9900
C60 C61 1.56(2)
C60 C62 1.561(18)
C60 H60 1.0000
C61 C64 1.49(2)
C61 C63 1.51(2)
C62 H62B 0.9900
C62 H62A 0.9900
C63 H63A 0.9800
C63 H63C 0.9800
C63 H63B 0.9800
C64 H64C 0.9800
C64 H64A 0.9800
C64 H64B 0.9800

loop_
_geom_torsion_atom_site_label_1
_geom_torsion_atom_site_label_2
_geom_torsion_atom_site_label_3
_geom_torsion_atom_site_label_4
_geom_torsion
N2 Ni1 S1 C1 -72.4(13)
N1 Ni1 S1 C1 28.2(6)
S2 Ni1 S1 C1 -167.0(5)
N2 Ni1 S2 C17 27.6(6)
N1 Ni1 S2 C17 -74.3(15)
S1 Ni1 S2 C17 -167.9(5)
N2 Ni1 N1 C7 -63.0(12)
S1 Ni1 N1 C7 132.3(12)
S2 Ni1 N1 C7 38(2)
N2 Ni1 N1 C6 129.9(10)
S1 Ni1 N1 C6 -34.8(9)
S2 Ni1 N1 C6 -129.4(12)
N1 Ni1 N2 C23 -63.0(11)
S1 Ni1 N2 C23 36.3(19)
S2 Ni1 N2 C23 132.0(10)
N1 Ni1 N2 C22 130.1(8)
S1 Ni1 N2 C22 -130.5(11)
S2 Ni1 N2 C22 -34.9(7)
Ni1 S1 C1 C2 157.8(13)
Ni1 S1 C1 C6 -23.4(12)
C6 C1 C2 C3 0(2)
S1 C1 C2 C3 178.6(13)
C1 C2 C3 C4 1(3)
C2 C3 C4 C5 1(2)
C3 C4 C5 C6 -2(2)
C4 C5 C6 N1 -179.7(14)
C4 C5 C6 C1 3(2)
C7 N1 C6 C5 41(2)
Ni1 N1 C6 C5 -150.9(12)
C7 N1 C6 C1 -141.3(13)
Ni1 N1 C6 C1 26.6(15)
C2 C1 C6 C5 -2(2)
S1 C1 C6 C5 179.6(11)
C2 C1 C6 N1 -179.2(13)
S1 C1 C6 N1 1.9(17)
C6 N1 C7 C9 164.8(14)
Ni1 N1 C7 C9 -2(2)
N1 C7 C9 C10 -28(2)
N1 C7 C9 C8 159.3(14)
C13 C8 C9 C10 -48.2(18)
C14 C8 C9 C10 45.6(18)
C13 C8 C9 C7 124.7(14)
C14 C8 C9 C7 -141.5(13)
C7 C9 C10 C11 -170.4(14)
C8 C9 C10 C11 2(2)
C9 C10 C11 C12 0(2)
C10 C11 C12 C13 44.8(18)
C10 C11 C12 C14 -47.9(16)
C9 C8 C13 C16 -42.8(18)
C14 C8 C13 C16 -149.8(14)
C9 C8 C13 C15 -169.5(14)
C14 C8 C13 C15 83.6(15)
C9 C8 C13 C12 79.6(13)
C14 C8 C13 C12 -27.3(11)
C11 C12 C13 C16 44(2)
C14 C12 C13 C16 149.9(15)
C11 C12 C13 C8 -79.5(13)
C14 C12 C13 C8 26.7(10)
C11 C12 C13 C15 167.9(14)
C14 C12 C13 C15 -86.0(15)
C9 C8 C14 C12 -82.2(12)
C13 C8 C14 C12 26.6(10)
C11 C12 C14 C8 84.4(12)
C13 C12 C14 C8 -26.4(10)
Ni1 S2 C17 C22 -21.0(10)
Ni1 S2 C17 C18 156.3(12)
C22 C17 C18 C19 -2(2)
S2 C17 C18 C19 -179.4(12)
C17 C18 C19 C20 0(2)
C18 C19 C20 C21 3(2)
C19 C20 C21 C22 -3(2)
C18 C17 C22 C21 2.2(19)
S2 C17 C22 C21 179.6(10)
C18 C17 C22 N2 -178.5(12)
S2 C17 C22 N2 -1.1(15)
C20 C21 C22 C17 0(2)
C20 C21 C22 N2 -178.9(12)
C23 N2 C22 C17 -139.1(12)
Ni1 N2 C22 C17 28.7(13)
C23 N2 C22 C21 40.1(17)
Ni1 N2 C22 C21 -152.0(11)
C22 N2 C23 C25 166.5(12)
Ni1 N2 C23 C25 0.3(18)
N2 C23 C25 C26 -32(2)
N2 C23 C25 C24 161.4(13)
C29 C24 C25 C26 -45.6(18)
C30 C24 C25 C26 49.5(17)
C29 C24 C25 C23 121.7(14)
C30 C24 C25 C23 -143.2(14)
C23 C25 C26 C27 -168.9(13)
C24 C25 C26 C27 -2(2)
C25 C26 C27 C28 0(2)
C26 C27 C28 C30 -47.2(16)
C26 C27 C28 C29 48.6(17)
C30 C24 C29 C32 -148.4(15)
C25 C24 C29 C32 -42.1(18)
C30 C24 C29 C31 84.0(14)
C25 C24 C29 C31 -169.8(13)
C30 C24 C29 C28 -27.2(11)
C25 C24 C29 C28 79.1(13)
C27 C28 C29 C24 -81.7(13)
C30 C28 C29 C24 27.7(11)
C27 C28 C29 C32 39.1(17)
C30 C28 C29 C32 148.5(14)
C27 C28 C29 C31 168.6(13)
C30 C28 C29 C31 -82.1(13)
C27 C28 C30 C24 84.0(13)
C29 C28 C30 C24 -27.2(11)
C29 C24 C30 C28 27.9(11)
C25 C24 C30 C28 -83.4(13)
N3 Ni2 S3 C33 30.2(6)
N4 Ni2 S3 C33 -76.1(13)
S4 Ni2 S3 C33 -167.3(5)
N3 Ni2 S4 C49 -73.0(13)
N4 Ni2 S4 C49 29.6(6)
S3 Ni2 S4 C49 -166.8(5)
N4 Ni2 N3 C39 -59.8(13)
S3 Ni2 N3 C39 136.1(12)
S4 Ni2 N3 C39 41(2)
N4 Ni2 N3 C38 126.6(8)
S3 Ni2 N3 C38 -37.5(8)
S4 Ni2 N3 C38 -132.3(11)
N3 Ni2 N4 C55 -61.0(12)
S3 Ni2 N4 C55 44(2)
S4 Ni2 N4 C55 136.2(11)
N3 Ni2 N4 C54 125.1(10)
S3 Ni2 N4 C54 -130.0(12)
S4 Ni2 N4 C54 -37.7(9)
Ni2 S3 C33 C34 157.6(12)
Ni2 S3 C33 C38 -22.8(11)
C38 C33 C34 C35 0(2)
S3 C33 C34 C35 179.9(12)
C33 C34 C35 C36 0(2)
C34 C35 C36 C37 -3(3)
C35 C36 C37 C38 4(2)
C36 C37 C38 C33 -4(2)
C36 C37 C38 N3 179.8(13)
C34 C33 C38 C37 2(2)
S3 C33 C38 C37 -177.9(11)
C34 C33 C38 N3 178.2(12)
S3 C33 C38 N3 -1.5(16)
C39 N3 C38 C37 32.7(19)
Ni2 N3 C38 C37 -153.0(12)
C39 N3 C38 C33 -143.8(13)
Ni2 N3 C38 C33 30.5(14)
C38 N3 C39 C41 167.1(12)
Ni2 N3 C39 C41 -6(2)
N3 C39 C41 C42 -29(2)
N3 C39 C41 C40 161.5(14)
C46 C40 C41 C42 46.2(17)
C45 C40 C41 C42 -44.9(17)
C46 C40 C41 C39 -144.0(13)
C45 C40 C41 C39 124.8(12)
C39 C41 C42 C43 -173.7(12)
C40 C41 C42 C43 -4(2)
C41 C42 C43 C44 3.9(19)
C42 C43 C44 C46 -49.5(17)
C42 C43 C44 C45 46.8(16)
C46 C44 C45 C48 148.7(14)
C43 C44 C45 C48 37.9(18)
C46 C44 C45 C47 -79.7(14)
C43 C44 C45 C47 169.5(12)
C46 C44 C45 C40 28.8(11)
C43 C44 C45 C40 -82.0(13)
C41 C40 C45 C48 -42.3(17)
C46 C40 C45 C48 -149.5(14)
C41 C40 C45 C47 -168.4(11)
C46 C40 C45 C47 84.4(12)
C41 C40 C45 C44 79.9(12)
C46 C40 C45 C44 -27.3(11)
C43 C44 C46 C40 81.9(13)
C45 C44 C46 C40 -29.3(11)
C41 C40 C46 C44 -79.3(13)
C45 C40 C46 C44 29.0(11)
Ni2 S4 C49 C50 159.0(13)
Ni2 S4 C49 C54 -24.0(12)
C54 C49 C50 C51 2(2)
S4 C49 C50 C51 179.5(13)
C49 C50 C51 C52 -1(2)
C50 C51 C52 C53 -2(2)
C51 C52 C53 C54 4(2)
C52 C53 C54 C49 -2(2)
C52 C53 C54 N4 179.8(14)
C50 C49 C54 C53 -1(2)
S4 C49 C54 C53 -178.3(13)
C50 C49 C54 N4 177.4(13)
S4 C49 C54 N4 0.2(17)
C55 N4 C54 C53 34(2)
Ni2 N4 C54 C53 -152.1(13)
C55 N4 C54 C49 -145.0(13)
Ni2 N4 C54 C49 29.4(15)
C54 N4 C55 C57 166.2(13)
Ni2 N4 C55 C57 -7.3(19)
C62 C56 C57 C58 42.0(16)
C61 C56 C57 C58 -46.4(17)
C62 C56 C57 C55 -143.6(12)
C61 C56 C57 C55 128.0(12)
N4 C55 C57 C58 -25(2)
N4 C55 C57 C56 160.7(13)
C56 C57 C58 C59 1(2)
C55 C57 C58 C59 -173.6(12)
C57 C58 C59 C60 2.6(18)
C58 C59 C60 C61 44.7(16)
C58 C59 C60 C62 -49.8(14)
C59 C60 C61 C64 40.7(17)
C62 C60 C61 C64 147.7(13)
C59 C60 C61 C63 170.1(12)
C62 C60 C61 C63 -82.9(14)
C59 C60 C61 C56 -77.7(12)
C62 C60 C61 C56 29.3(10)
C57 C56 C61 C64 -43.4(18)
C62 C56 C61 C64 -150.1(14)
C57 C56 C61 C63 -171.1(13)
C62 C56 C61 C63 82.2(13)
C57 C56 C61 C60 78.0(13)
C62 C56 C61 C60 -28.7(10)
C59 C60 C62 C56 82.3(12)
C61 C60 C62 C56 -30.4(10)
C57 C56 C62 C60 -78.6(12)
C61 C56 C62 C60 28.5(10)
